data_4101885
loop_
_publ_author_name
'Peihua Xi'
'Fan Yang'
'Song Qin'
'Dongbing Zhao'
'Jingbo Lan'
'Ge Gao'
'Changwei Hu'
'Jingsong You'

_publ_section_title
;
 Palladium(II)-Catalyzed Oxidative C-H/C-H Cross-Coupling of Heteroarenes
;
_journal_name_full 'Journal of the American Chemical Society'
_journal_page_first 1822
_journal_page_last 1824
_journal_paper_doi 10.1021/ja909807f
_journal_volume 132
_journal_year 2010
_chemical_formula_moiety 'C9 H8 N2 O S'
_chemical_formula_sum 'C9 H8 N2 O S'
_chemical_formula_weight 192.23
_space_group_IT_number 14
_symmetry_cell_setting monoclinic
_symmetry_Int_Tables_number 14
_symmetry_space_group_name_Hall '-P 2yn'
_symmetry_space_group_name_H-M 'P 1 21/n 1'
_atom_sites_solution_hydrogens geom
_atom_sites_solution_primary direct
_atom_sites_solution_secondary difmap
_audit_creation_method SHELXL-97
_cell_angle_alpha 90.00
_cell_angle_beta 90.523(3)
_cell_angle_gamma 90.00
_cell_formula_units_Z 4
_cell_length_a 6.0697(2)
_cell_length_b 11.6015(3)
_cell_length_c 12.9255(5)
_cell_measurement_reflns_used 3709
_cell_measurement_temperature 297(2)
_cell_measurement_theta_max 29.1139
_cell_measurement_theta_min 3.1479
_cell_volume 910.15(5)
_computing_cell_refinement
; 
CrysAlis RED, Oxford Diffraction Ltd., 
Version 1.171.32.29 (release 10-06-2008 CrysAlis171 .NET) 
(compiled Jun 10 2008,16:49:55) 
;
_computing_data_collection
; 
CrysAlis CCD, Oxford Diffraction Ltd., 
Version 1.171.32.29 (release 10-06-2008 CrysAlis171 .NET) 
(compiled Jun 10 2008,16:49:55) 
;
_computing_data_reduction
; 
CrysAlis RED, Oxford Diffraction Ltd., 
Version 1.171.32.29 (release 10-06-2008 CrysAlis171 .NET) 
(compiled Jun 10 2008,16:49:55) 
;
_computing_molecular_graphics 'Bruker SHELXTL'
_computing_publication_material 'Bruker SHELXTL'
_computing_structure_refinement 'SHELXL-97 (Sheldrick, 1997)'
_computing_structure_solution 'SHELXS-97 (Sheldrick, 1990)'
_diffrn_ambient_temperature 297(2)
_diffrn_measured_fraction_theta_full 0.998
_diffrn_measured_fraction_theta_max 0.887
_diffrn_measurement_device_type 'CCD detector'
_diffrn_measurement_method '\w scans'
_diffrn_radiation_monochromator graphite
_diffrn_radiation_probe x-ray
_diffrn_radiation_type MoK\a
_diffrn_radiation_wavelength 0.71073
_diffrn_reflns_av_R_equivalents 0.0235
_diffrn_reflns_av_sigmaI/netI 0.0332
_diffrn_reflns_limit_h_max 7
_diffrn_reflns_limit_h_min -8
_diffrn_reflns_limit_k_max 15
_diffrn_reflns_limit_k_min -15
_diffrn_reflns_limit_l_max 16
_diffrn_reflns_limit_l_min -16
_diffrn_reflns_number 7837
_diffrn_reflns_theta_full 26.00
_diffrn_reflns_theta_max 29.19
_diffrn_reflns_theta_min 3.15
_diffrn_source 'fine-focus sealed tube'
_exptl_absorpt_coefficient_mu 0.313
_exptl_absorpt_correction_T_max 1.00000
_exptl_absorpt_correction_T_min 0.99295
_exptl_absorpt_correction_type multi-scan
_exptl_absorpt_process_details
; 
CrysAlisPro, Oxford Diffraction Ltd., 
Version 1.171.33.34d (release 27-02-2009 CrysAlis171 .NET) 
(compiled Feb 27 2009,15:38:38) 
empirical absorption correction using spherical harmonics, 
 implemented in SCALE3 ABSPACK scaling algorithm. 
;
_exptl_crystal_colour orange
_exptl_crystal_density_diffrn 1.403
_exptl_crystal_density_method 'not measured'
_exptl_crystal_description parallelepiped
_exptl_crystal_F_000 400
_exptl_crystal_size_max 0.62
_exptl_crystal_size_mid 0.44
_exptl_crystal_size_min 0.42
_refine_diff_density_max 0.205
_refine_diff_density_min -0.190
_refine_diff_density_rms 0.037
_refine_ls_extinction_method none
_refine_ls_goodness_of_fit_ref 0.941
_refine_ls_hydrogen_treatment constr
_refine_ls_matrix_type full
_refine_ls_number_parameters 119
_refine_ls_number_reflns 2184
_refine_ls_number_restraints 0
_refine_ls_restrained_S_all 0.941
_refine_ls_R_factor_all 0.0542
_refine_ls_R_factor_gt 0.0351
_refine_ls_shift/su_max 0.000
_refine_ls_shift/su_mean 0.000
_refine_ls_structure_factor_coef Fsqd
_refine_ls_weighting_details 'calc w=1/[\s^2^(Fo^2^)+(0.0593P)^2^+0.0000P] where P=(Fo^2^+2Fc^2^)/3'
_refine_ls_weighting_scheme calc
_refine_ls_wR_factor_gt 0.0913
_refine_ls_wR_factor_ref 0.0950
_reflns_number_gt 1532
_reflns_number_total 2184
_reflns_threshold_expression >2sigma(I)
_cod_data_source_file ja909807f_si_002.cif
_cod_data_source_block 0909091
_cod_depositor_comments
;
The following automatic conversions were performed:

'_refine_ls_hydrogen_treatment' value 'constro' was replaced with the
value 'constr' as specified in the replacement file
'src/cod-tools/trunk/data/replacement-values/replacement_values.lst'.

Automatic conversion script
Id: cif_fix_values 5376 2017-05-30 11:51:03Z andrius 
;
_cod_original_sg_symbol_H-M 'P 21/n'
_cod_database_code 4101885

loop_
_symmetry_equiv_pos_as_xyz
'x, y, z'
'-x+1/2, y+1/2, -z+1/2'
'-x, -y, -z'
'x-1/2, -y-1/2, z-1/2'

loop_
_atom_site_label
_atom_site_type_symbol
_atom_site_fract_x
_atom_site_fract_y
_atom_site_fract_z
_atom_site_U_iso_or_equiv
_atom_site_adp_type
_atom_site_occupancy
_atom_site_symmetry_multiplicity
_atom_site_calc_flag
_atom_site_refinement_flags
_atom_site_disorder_assembly
_atom_site_disorder_group
S S 0.18534(6) 0.68254(3) 0.80733(3) 0.04566(15) Uani 1 1 d . . .
O O 0.6022(2) 0.67475(11) 0.94889(11) 0.0715(4) Uani 1 1 d . . .
N1 N -0.1900(2) 0.61926(11) 0.66896(11) 0.0527(4) Uani 1 1 d . . .
N2 N -0.3014(2) 0.79278(11) 0.61987(10) 0.0468(3) Uani 1 1 d . . .
C1 C -0.3751(3) 0.61046(16) 0.60891(14) 0.0593(5) Uani 1 1 d . . .
H1B H -0.4438 0.5415 0.5912 0.071 Uiso 1 1 calc R . .
C2 C -0.4448(3) 0.71596(16) 0.57874(14) 0.0565(4) Uani 1 1 d . . .
H2A H -0.5674 0.7325 0.5377 0.068 Uiso 1 1 calc R . .
C3 C -0.3132(3) 0.91770(14) 0.60428(16) 0.0682(5) Uani 1 1 d . . .
H3A H -0.3029 0.9560 0.6700 0.102 Uiso 1 1 calc R . .
H3B H -0.4507 0.9370 0.5713 0.102 Uiso 1 1 calc R . .
H3C H -0.1936 0.9419 0.5613 0.102 Uiso 1 1 calc R . .
C4 C -0.1490(2) 0.73120(13) 0.67444(11) 0.0411(3) Uani 1 1 d . . .
C5 C 0.0359(2) 0.77734(12) 0.73249(12) 0.0417(3) Uani 1 1 d . . .
C6 C 0.1225(3) 0.88607(14) 0.73901(15) 0.0603(5) Uani 1 1 d . . .
H6A H 0.0641 0.9492 0.7039 0.072 Uiso 1 1 calc R . .
C7 C 0.3082(3) 0.89246(14) 0.80399(15) 0.0601(5) Uani 1 1 d . . .
H7A H 0.3854 0.9603 0.8170 0.072 Uiso 1 1 calc R . .
C8 C 0.3631(2) 0.78924(13) 0.84586(13) 0.0459(4) Uani 1 1 d . . .
C9 C 0.5491(3) 0.76710(16) 0.91387(14) 0.0571(4) Uani 1 1 d . . .
H9A H 0.6358 0.8301 0.9323 0.069 Uiso 1 1 calc R . .

loop_
_atom_site_aniso_label
_atom_site_aniso_U_11
_atom_site_aniso_U_22
_atom_site_aniso_U_33
_atom_site_aniso_U_23
_atom_site_aniso_U_13
_atom_site_aniso_U_12
S 0.0491(2) 0.0343(2) 0.0533(3) 0.00273(16) -0.01319(17) -0.00090(15)
O 0.0670(8) 0.0724(9) 0.0747(9) 0.0107(7) -0.0248(6) 0.0016(7)
N1 0.0540(8) 0.0405(8) 0.0633(9) 0.0036(6) -0.0154(7) -0.0050(6)
N2 0.0446(7) 0.0481(8) 0.0475(8) 0.0033(6) -0.0058(6) 0.0080(5)
C1 0.0577(10) 0.0570(11) 0.0630(12) 0.0016(9) -0.0156(8) -0.0122(8)
C2 0.0447(9) 0.0742(12) 0.0504(10) 0.0023(9) -0.0106(7) 0.0009(8)
C3 0.0747(11) 0.0497(11) 0.0799(13) 0.0110(9) -0.0196(10) 0.0205(9)
C4 0.0413(8) 0.0375(8) 0.0446(9) 0.0033(6) -0.0023(6) 0.0043(6)
C5 0.0422(8) 0.0352(7) 0.0477(9) 0.0001(6) -0.0025(6) 0.0047(6)
C6 0.0577(10) 0.0344(9) 0.0885(14) 0.0094(8) -0.0188(9) -0.0019(7)
C7 0.0587(10) 0.0409(9) 0.0807(14) 0.0012(8) -0.0134(9) -0.0106(7)
C8 0.0418(8) 0.0455(9) 0.0502(9) -0.0041(7) -0.0041(7) -0.0029(6)
C9 0.0474(9) 0.0632(11) 0.0606(11) -0.0044(9) -0.0101(8) -0.0085(8)

loop_
_atom_type_symbol
_atom_type_description
_atom_type_scat_dispersion_real
_atom_type_scat_dispersion_imag
_atom_type_scat_source
C C 0.0033 0.0016 'International Tables Vol C Tables 4.2.6.8 and 6.1.1.4'
H H 0.0000 0.0000 'International Tables Vol C Tables 4.2.6.8 and 6.1.1.4'
N N 0.0061 0.0033 'International Tables Vol C Tables 4.2.6.8 and 6.1.1.4'
O O 0.0106 0.0060 'International Tables Vol C Tables 4.2.6.8 and 6.1.1.4'
S S 0.1246 0.1234 'International Tables Vol C Tables 4.2.6.8 and 6.1.1.4'

loop_
_geom_angle_atom_site_label_1
_geom_angle_atom_site_label_2
_geom_angle_atom_site_label_3
_geom_angle
_geom_angle_site_symmetry_1
_geom_angle_site_symmetry_3
_geom_angle_publ_flag
C8 S C5 91.67(7) . . ?
C4 N1 C1 104.92(13) . . ?
C4 N2 C2 106.85(12) . . ?
C4 N2 C3 128.52(13) . . ?
C2 N2 C3 124.62(14) . . ?
C2 C1 N1 110.52(15) . . ?
C2 C1 H1B 124.7 . . ?
N1 C1 H1B 124.7 . . ?
N2 C2 C1 106.57(14) . . ?
N2 C2 H2A 126.7 . . ?
C1 C2 H2A 126.7 . . ?
N2 C3 H3A 109.5 . . ?
N2 C3 H3B 109.5 . . ?
H3A C3 H3B 109.5 . . ?
N2 C3 H3C 109.5 . . ?
H3A C3 H3C 109.5 . . ?
H3B C3 H3C 109.5 . . ?
N1 C4 N2 111.14(13) . . ?
N1 C4 C5 122.36(13) . . ?
N2 C4 C5 126.50(13) . . ?
C6 C5 C4 131.95(14) . . ?
C6 C5 S 110.77(11) . . ?
C4 C5 S 117.27(10) . . ?
C5 C6 C7 113.07(14) . . ?
C5 C6 H6A 123.5 . . ?
C7 C6 H6A 123.5 . . ?
C8 C7 C6 112.73(14) . . ?
C8 C7 H7A 123.6 . . ?
C6 C7 H7A 123.6 . . ?
C7 C8 C9 125.97(15) . . ?
C7 C8 S 111.75(12) . . ?
C9 C8 S 122.27(12) . . ?
O C9 C8 126.18(16) . . ?
O C9 H9A 116.9 . . ?
C8 C9 H9A 116.9 . . ?

loop_
_geom_bond_atom_site_label_1
_geom_bond_atom_site_label_2
_geom_bond_distance
_geom_bond_site_symmetry_2
_geom_bond_publ_flag
S C8 1.7131(15) . ?
S C5 1.7183(14) . ?
O C9 1.206(2) . ?
N1 C4 1.3241(19) . ?
N1 C1 1.3632(19) . ?
N2 C4 1.3607(17) . ?
N2 C2 1.351(2) . ?
N2 C3 1.4648(19) . ?
C1 C2 1.351(2) . ?
C1 H1B 0.9300 . ?
C2 H2A 0.9300 . ?
C3 H3A 0.9600 . ?
C3 H3B 0.9600 . ?
C3 H3C 0.9600 . ?
C4 C5 1.4468(19) . ?
C5 C6 1.369(2) . ?
C6 C7 1.402(2) . ?
C6 H6A 0.9300 . ?
C7 C8 1.354(2) . ?
C7 H7A 0.9300 . ?
C8 C9 1.447(2) . ?
C9 H9A 0.9300 . ?

loop_
_cod_related_entry_id
_cod_related_entry_database
_cod_related_entry_code
1 ChemSpider 30660086
